data_4020188
loop_
_publ_author_name
'Lei Wang'
'Yan Zhang'
'Hua-You Hu'
'Hoong Kun Fun'
'Jian-Hua Xu'

_journal_name_full 'Journal of Organic Chemistry'
_journal_page_first 3850
_journal_page_last 3858
_journal_paper_doi 10.1021/jo047870+
_journal_volume 70
_journal_year 2005
_chemical_formula_moiety 'C20 H17 N O4'
_chemical_formula_sum 'C20 H17 N O4'
_chemical_formula_weight 335.35
_space_group_IT_number 14
_symmetry_cell_setting monoclinic
_symmetry_space_group_name_Hall '-P 2yn'
_symmetry_space_group_name_H-M 'P 1 21/n 1'
_cell_angle_alpha 90.00
_cell_angle_beta 95.128(1)
_cell_angle_gamma 90.00
_cell_formula_units_Z 8
_cell_length_a 22.1109(4)
_cell_length_b 6.9308(1)
_cell_length_c 22.1109(4)
_cell_measurement_temperature 213(2)
_cell_volume 3374.85(10)
_diffrn_ambient_temperature 293(2)
_exptl_crystal_density_diffrn 1.320
_cod_depositor_comments
;
The following automatic conversions were performed:
'_symmetry_cell_setting' value 'Monoclinic' changed to 'monoclinic'
according to '/home/saulius/struct/CIF-dictionaries/cif_core.dic'
dictionary named 'cif_core.dic' version 2.4.1 from 2010-06-29.

Automatic conversion script
Id: cif_fix_enum 1527 2010-12-29 10:47:43Z saulius 
;
_cod_original_sg_symbol_H-M 'P 21/n'
_cod_database_code 4020188

loop_
_symmetry_equiv_pos_as_xyz
'x, y, z'
'-x+1/2, y+1/2, -z+1/2'
'-x, -y, -z'
'x-1/2, -y-1/2, z-1/2'

loop_
_atom_site_label
_atom_site_type_symbol
_atom_site_fract_x
_atom_site_fract_y
_atom_site_fract_z
_atom_site_U_iso_or_equiv
_atom_site_adp_type
_atom_site_occupancy
_atom_site_symmetry_multiplicity
_atom_site_calc_flag
_atom_site_refinement_flags
_atom_site_disorder_assembly
_atom_site_disorder_group
O1A O -0.09264(12) 0.7608(4) 0.58926(13) 0.0579(7) Uani 1 1 d . . .
O2A O 0.09507(10) 0.6865(3) 0.62492(10) 0.0461(6) Uani 1 1 d . . .
O3A O 0.20740(12) 0.4531(5) 0.57491(11) 0.0737(9) Uani 1 1 d . . .
O4A O 0.28727(11) 0.7046(4) 0.30701(10) 0.0590(8) Uani 1 1 d . . .
N1A N 0.00394(11) 0.7346(4) 0.56289(12) 0.0328(6) Uani 1 1 d . . .
C1A C 0.06753(15) 0.7072(4) 0.57545(16) 0.0352(8) Uani 1 1 d . . .
C2A C -0.01026(14) 0.7555(4) 0.49878(15) 0.0305(8) Uani 1 1 d . . .
C3A C -0.06645(15) 0.7808(4) 0.46605(17) 0.0402(9) Uani 1 1 d . . .
H3A H -0.1019 0.7882 0.4856 0.048 Uiso 1 1 calc R . .
C4A C -0.06796(16) 0.7946(5) 0.40345(17) 0.0437(9) Uani 1 1 d . . .
H4A H -0.1050 0.8120 0.3806 0.052 Uiso 1 1 calc R . .
C5A C -0.01528(16) 0.7829(5) 0.37434(16) 0.0414(9) Uani 1 1 d . . .
H5A H -0.0176 0.7921 0.3322 0.050 Uiso 1 1 calc R . .
C6A C 0.04098(15) 0.7579(5) 0.40648(15) 0.0374(8) Uani 1 1 d . . .
H6A H 0.0761 0.7502 0.3864 0.045 Uiso 1 1 calc R . .
C7A C 0.04355(14) 0.7443(4) 0.46986(15) 0.0316(8) Uani 1 1 d . . .
C8A C 0.09422(14) 0.7133(4) 0.51589(14) 0.0310(8) Uani 1 1 d . . .
C9A C 0.15347(14) 0.6807(4) 0.51172(15) 0.0346(8) Uani 1 1 d . . .
C10A C 0.18476(14) 0.6900(5) 0.45500(14) 0.0312(8) Uani 1 1 d . . .
C11A C 0.19128(15) 0.8624(5) 0.42523(16) 0.0451(9) Uani 1 1 d . . .
H11A H 0.1726 0.9727 0.4386 0.054 Uiso 1 1 calc R . .
C12A C 0.22548(16) 0.8738(5) 0.37530(16) 0.0483(9) Uani 1 1 d . . .
H12A H 0.2304 0.9914 0.3561 0.058 Uiso 1 1 calc R . .
C13A C 0.25178(15) 0.7100(5) 0.35484(15) 0.0402(8) Uani 1 1 d . . .
C14A C 0.24525(14) 0.5348(5) 0.38356(14) 0.0409(8) Uani 1 1 d . . .
H14A H 0.2632 0.4243 0.3694 0.049 Uiso 1 1 calc R . .
C15A C 0.21192(14) 0.5249(5) 0.43346(14) 0.0363(8) Uani 1 1 d . . .
H15A H 0.2076 0.4072 0.4528 0.044 Uiso 1 1 calc R . .
C16A C -0.03966(18) 0.7395(5) 0.60621(17) 0.0418(9) Uani 1 1 d . . .
C17A C -0.01676(18) 0.7186(5) 0.67159(17) 0.0557(11) Uani 1 1 d . . .
H17A H -0.0505 0.7154 0.6960 0.084 Uiso 1 1 calc R . .
H17B H 0.0090 0.8261 0.6836 0.084 Uiso 1 1 calc R . .
H17C H 0.0060 0.6009 0.6771 0.084 Uiso 1 1 calc R . .
C18A C 0.19595(16) 0.6263(7) 0.56611(16) 0.0502(10) Uani 1 1 d . . .
C19A C 0.22794(19) 0.7818(7) 0.60213(19) 0.0815(15) Uani 1 1 d . . .
H19A H 0.2537 0.7259 0.6347 0.122 Uiso 1 1 calc R . .
H19B H 0.1987 0.8647 0.6185 0.122 Uiso 1 1 calc R . .
H19C H 0.2521 0.8554 0.5765 0.122 Uiso 1 1 calc R . .
C20A C 0.2954(2) 0.8809(7) 0.27501(19) 0.0851(15) Uani 1 1 d . . .
H20A H 0.3201 0.8573 0.2422 0.128 Uiso 1 1 calc R . .
H20B H 0.3150 0.9740 0.3023 0.128 Uiso 1 1 calc R . .
H20C H 0.2565 0.9295 0.2591 0.128 Uiso 1 1 calc R . .
O1B O 0.40974(12) 0.1951(3) 0.58957(11) 0.0519(7) Uani 1 1 d . . .
O2B O 0.37500(10) 0.2012(3) 0.40060(10) 0.0417(6) Uani 1 1 d . . .
O3B O 0.43006(13) 0.0159(6) 0.28391(15) 0.1079(14) Uani 1 1 d . . .
O4B O 0.69472(10) 0.4121(4) 0.22036(11) 0.0563(7) Uani 1 1 d . . .
N1B N 0.43597(11) 0.2207(3) 0.49310(11) 0.0299(6) Uani 1 1 d . . .
C1B C 0.42467(15) 0.2196(4) 0.42906(14) 0.0315(8) Uani 1 1 d . . .
C2B C 0.49978(15) 0.2457(4) 0.50866(14) 0.0302(7) Uani 1 1 d . . .
C3B C 0.53255(16) 0.2492(5) 0.56507(15) 0.0378(8) Uani 1 1 d . . .
H3B H 0.5132 0.2342 0.6004 0.045 Uiso 1 1 calc R . .
C4B C 0.59484(16) 0.2754(5) 0.56768(16) 0.0435(9) Uani 1 1 d . . .
H4B H 0.6172 0.2796 0.6053 0.052 Uiso 1 1 calc R . .
C5B C 0.62466(17) 0.2956(5) 0.51547(17) 0.0437(9) Uani 1 1 d . . .
H5B H 0.6666 0.3125 0.5185 0.052 Uiso 1 1 calc R . .
C6B C 0.59234(15) 0.2908(4) 0.45885(15) 0.0358(8) Uani 1 1 d . . .
H6B H 0.6122 0.3049 0.4238 0.043 Uiso 1 1 calc R . .
C7B C 0.52985(14) 0.2647(4) 0.45520(14) 0.0279(7) Uani 1 1 d . . .
C8B C 0.48351(14) 0.2461(4) 0.40372(14) 0.0289(7) Uani 1 1 d . . .
C9B C 0.48904(15) 0.2395(5) 0.34367(15) 0.0398(9) Uani 1 1 d . . .
C10B C 0.54533(15) 0.2778(5) 0.31381(14) 0.0368(8) Uani 1 1 d . . .
C11B C 0.56446(16) 0.4644(6) 0.30613(18) 0.0573(11) Uani 1 1 d . . .
H11B H 0.5435 0.5654 0.3224 0.069 Uiso 1 1 calc R . .
C12B C 0.61425(16) 0.5048(6) 0.27474(18) 0.0621(12) Uani 1 1 d . . .
H12B H 0.6260 0.6320 0.2693 0.074 Uiso 1 1 calc R . .
C13B C 0.64659(15) 0.3560(5) 0.25143(14) 0.0394(8) Uani 1 1 d . . .
C14B C 0.62896(15) 0.1707(5) 0.25909(16) 0.0464(9) Uani 1 1 d . . .
H14B H 0.6508 0.0700 0.2438 0.056 Uiso 1 1 calc R . .
C15B C 0.57818(16) 0.1315(5) 0.28986(16) 0.0485(9) Uani 1 1 d . . .
H15B H 0.5661 0.0042 0.2944 0.058 Uiso 1 1 calc R . .
C16B C 0.39292(16) 0.2031(4) 0.53616(16) 0.0364(8) Uani 1 1 d . . .
C17B C 0.32715(16) 0.1989(5) 0.51317(17) 0.0482(10) Uani 1 1 d . . .
H17D H 0.3027 0.1986 0.5469 0.072 Uiso 1 1 calc R . .
H17E H 0.3189 0.0846 0.4893 0.072 Uiso 1 1 calc R . .
H17F H 0.3176 0.3107 0.4885 0.072 Uiso 1 1 calc R . .
C18B C 0.43639(18) 0.1879(9) 0.29829(18) 0.0711(15) Uani 1 1 d . . .
C19B C 0.3999(2) 0.3445(9) 0.2699(2) 0.114(2) Uani 1 1 d . . .
H19D H 0.3785 0.2991 0.2330 0.170 Uiso 1 1 calc R . .
H19E H 0.4259 0.4496 0.2610 0.170 Uiso 1 1 calc R . .
H19F H 0.3712 0.3878 0.2972 0.170 Uiso 1 1 calc R . .
C20B C 0.73453(18) 0.2683(6) 0.20192(19) 0.0670(12) Uani 1 1 d . . .
H20D H 0.7655 0.3273 0.1803 0.101 Uiso 1 1 calc R . .
H20E H 0.7121 0.1775 0.1759 0.101 Uiso 1 1 calc R . .
H20F H 0.7531 0.2025 0.2370 0.101 Uiso 1 1 calc R . .

loop_
_atom_site_aniso_label
_atom_site_aniso_U_11
_atom_site_aniso_U_22
_atom_site_aniso_U_33
_atom_site_aniso_U_23
_atom_site_aniso_U_13
_atom_site_aniso_U_12
O1A 0.0334(16) 0.0607(18) 0.082(2) 0.0032(15) 0.0185(14) -0.0007(12)
O2A 0.0418(15) 0.0531(17) 0.0431(15) -0.0003(12) 0.0015(12) -0.0020(12)
O3A 0.072(2) 0.094(2) 0.0545(17) 0.0150(16) 0.0022(14) 0.0376(18)
O4A 0.0522(16) 0.085(2) 0.0415(15) 0.0080(14) 0.0113(12) -0.0143(14)
N1A 0.0240(15) 0.0250(15) 0.0505(18) -0.0029(12) 0.0092(13) -0.0022(11)
C1A 0.035(2) 0.0218(19) 0.049(2) -0.0032(15) 0.0044(17) -0.0036(14)
C2A 0.031(2) 0.0149(16) 0.046(2) -0.0009(14) 0.0047(16) -0.0033(12)
C3A 0.030(2) 0.0246(18) 0.065(3) -0.0058(17) 0.0010(17) -0.0023(14)
C4A 0.039(2) 0.035(2) 0.055(2) -0.0026(17) -0.0069(18) 0.0011(16)
C5A 0.046(2) 0.032(2) 0.045(2) 0.0029(16) -0.0063(17) -0.0047(16)
C6A 0.038(2) 0.0286(18) 0.045(2) 0.0026(15) 0.0022(17) -0.0049(14)
C7A 0.033(2) 0.0156(16) 0.046(2) -0.0001(14) 0.0019(16) -0.0012(13)
C8A 0.033(2) 0.0216(17) 0.0390(19) 0.0002(14) 0.0080(15) -0.0028(13)
C9A 0.0311(19) 0.0316(19) 0.0414(19) 0.0018(15) 0.0042(15) 0.0013(14)
C10A 0.0228(17) 0.0337(19) 0.0366(19) 0.0014(15) -0.0007(14) -0.0016(13)
C11A 0.041(2) 0.037(2) 0.057(2) 0.0071(18) 0.0074(18) 0.0039(16)
C12A 0.049(2) 0.044(2) 0.051(2) 0.0193(19) 0.0001(19) -0.0042(18)
C13A 0.031(2) 0.055(2) 0.0353(19) 0.0030(17) 0.0015(15) -0.0093(16)
C14A 0.0362(19) 0.045(2) 0.042(2) -0.0044(17) 0.0044(16) -0.0018(16)
C15A 0.0363(18) 0.032(2) 0.0397(19) 0.0012(15) 0.0014(15) -0.0044(14)
C16A 0.052(3) 0.0181(17) 0.058(2) -0.0020(16) 0.019(2) -0.0060(15)
C17A 0.063(3) 0.047(2) 0.062(3) 0.003(2) 0.028(2) 0.0014(19)
C18A 0.032(2) 0.078(3) 0.042(2) 0.000(2) 0.0080(16) 0.011(2)
C19A 0.050(3) 0.140(5) 0.053(3) -0.019(3) -0.003(2) -0.023(3)
C20A 0.083(3) 0.111(4) 0.063(3) 0.041(3) 0.016(2) -0.020(3)
O1B 0.0644(19) 0.0552(17) 0.0373(15) -0.0002(12) 0.0108(13) 0.0026(13)
O2B 0.0327(14) 0.0517(16) 0.0404(13) -0.0014(11) 0.0021(11) 0.0000(11)
O3B 0.0463(18) 0.181(4) 0.098(2) -0.088(3) 0.0156(16) -0.028(2)
O4B 0.0428(15) 0.0574(17) 0.0722(17) -0.0037(14) 0.0247(13) -0.0010(12)
N1B 0.0312(16) 0.0244(14) 0.0346(16) -0.0008(11) 0.0053(12) 0.0057(11)
C1B 0.037(2) 0.0274(19) 0.0301(18) -0.0006(14) 0.0025(15) 0.0045(14)
C2B 0.038(2) 0.0166(16) 0.0356(19) -0.0054(13) -0.0004(15) 0.0052(13)
C3B 0.053(2) 0.0247(18) 0.035(2) -0.0047(14) -0.0005(17) 0.0091(15)
C4B 0.053(3) 0.032(2) 0.043(2) -0.0065(16) -0.0119(18) 0.0078(16)
C5B 0.040(2) 0.030(2) 0.058(2) -0.0044(17) -0.0082(19) -0.0003(15)
C6B 0.034(2) 0.0300(19) 0.043(2) -0.0050(15) 0.0001(16) 0.0001(14)
C7B 0.0323(19) 0.0183(16) 0.0330(18) -0.0035(13) 0.0022(15) 0.0032(13)
C8B 0.0307(18) 0.0227(17) 0.0330(18) -0.0022(13) 0.0019(14) 0.0004(13)
C9B 0.041(2) 0.045(2) 0.0329(19) -0.0004(16) -0.0019(16) -0.0033(16)
C10B 0.034(2) 0.047(2) 0.0290(18) -0.0046(16) -0.0006(15) 0.0000(16)
C11B 0.050(2) 0.048(2) 0.079(3) -0.027(2) 0.029(2) -0.0097(19)
C12B 0.052(2) 0.044(2) 0.096(3) -0.020(2) 0.037(2) -0.0138(18)
C13B 0.0326(19) 0.046(2) 0.040(2) -0.0001(17) 0.0060(15) -0.0009(16)
C14B 0.035(2) 0.046(2) 0.060(2) 0.0014(19) 0.0129(18) 0.0124(17)
C15B 0.047(2) 0.041(2) 0.058(2) 0.0125(19) 0.0101(19) 0.0058(17)
C16B 0.046(2) 0.0241(18) 0.040(2) -0.0007(15) 0.0109(17) 0.0055(14)
C17B 0.039(2) 0.051(2) 0.057(2) 0.0040(19) 0.0158(19) 0.0046(17)
C18B 0.036(2) 0.138(5) 0.040(2) -0.022(3) 0.0108(19) -0.021(3)
C19B 0.042(3) 0.226(7) 0.068(3) 0.063(4) -0.019(2) -0.016(3)
C20B 0.059(3) 0.075(3) 0.070(3) -0.004(2) 0.025(2) 0.021(2)

loop_
_geom_bond_atom_site_label_1
_geom_bond_atom_site_label_2
_geom_bond_distance
_geom_bond_site_symmetry_2
_geom_bond_publ_flag
O1A C16A 1.207(4) . ?
O2A C1A 1.212(4) . ?
O3A C18A 1.239(4) . ?
O4A C13A 1.373(4) . ?
O4A C20A 1.432(4) . ?
N1A C16A 1.419(4) . ?
N1A C1A 1.421(4) . ?
N1A C2A 1.432(4) . ?
C1A C8A 1.491(4) . ?
C2A C3A 1.392(4) . ?
C2A C7A 1.402(4) . ?
C3A C4A 1.385(5) . ?
C3A H3A 0.9300 . ?
C4A C5A 1.383(5) . ?
C4A H4A 0.9300 . ?
C5A C6A 1.387(4) . ?
C5A H5A 0.9300 . ?
C6A C7A 1.400(4) . ?
C6A H6A 0.9300 . ?
C7A C8A 1.461(4) . ?
C8A C9A 1.341(4) . ?
C9A C10A 1.487(4) . ?
C9A C18A 1.506(5) . ?
C10A C11A 1.378(4) . ?
C10A C15A 1.396(4) . ?
C11A C12A 1.395(5) . ?
C11A H11A 0.9300 . ?
C12A C13A 1.371(5) . ?
C12A H12A 0.9300 . ?
C13A C14A 1.384(4) . ?
C14A C15A 1.382(4) . ?
C14A H14A 0.9300 . ?
C15A H15A 0.9300 . ?
C16A C17A 1.495(5) . ?
C17A H17A 0.9600 . ?
C17A H17B 0.9600 . ?
C17A H17C 0.9600 . ?
C18A C19A 1.481(5) . ?
C19A H19A 0.9600 . ?
C19A H19B 0.9600 . ?
C19A H19C 0.9600 . ?
C20A H20A 0.9600 . ?
C20A H20B 0.9600 . ?
C20A H20C 0.9600 . ?
O1B C16B 1.207(4) . ?
O2B C1B 1.223(4) . ?
O3B C18B 1.238(5) . ?
O4B C13B 1.373(4) . ?
O4B C20B 1.414(4) . ?
N1B C16B 1.410(4) . ?
N1B C1B 1.416(4) . ?
N1B C2B 1.433(4) . ?
C1B C8B 1.473(4) . ?
C2B C3B 1.385(4) . ?
C2B C7B 1.413(4) . ?
C3B C4B 1.385(5) . ?
C3B H3B 0.9300 . ?
C4B C5B 1.387(5) . ?
C4B H4B 0.9300 . ?
C5B C6B 1.385(5) . ?
C5B H5B 0.9300 . ?
C6B C7B 1.389(4) . ?
C6B H6B 0.9300 . ?
C7B C8B 1.468(4) . ?
C8B C9B 1.345(4) . ?
C9B C10B 1.484(4) . ?
C9B C18B 1.510(5) . ?
C10B C11B 1.376(5) . ?
C10B C15B 1.380(5) . ?
C11B C12B 1.381(4) . ?
C11B H11B 0.9300 . ?
C12B C13B 1.381(4) . ?
C12B H12B 0.9300 . ?
C13B C14B 1.357(4) . ?
C14B C15B 1.391(5) . ?
C14B H14B 0.9300 . ?
C15B H15B 0.9300 . ?
C16B C17B 1.497(5) . ?
C17B H17D 0.9600 . ?
C17B H17E 0.9600 . ?
C17B H17F 0.9600 . ?
C18B C19B 1.460(6) . ?
C19B H19D 0.9600 . ?
C19B H19E 0.9600 . ?
C19B H19F 0.9600 . ?
C20B H20D 0.9600 . ?
C20B H20E 0.9600 . ?
C20B H20F 0.9600 . ?

loop_
_cod_related_entry_id
_cod_related_entry_database
_cod_related_entry_code
1 ChemSpider 9545989
